data_2005199
loop_
_publ_author_name
'Flensburg, C.'
'Jensen, J.'
'Larsen, S.'
'Dehaen, W.'

_publ_section_title
;
 Ethyl 3-(2-Cyano-3-phenylazo-2-butenylidene)carbazoate at 122K
;
_journal_issue 8
_journal_name_full 'Acta Crystallographica Section C'
_journal_page_first 2093
_journal_page_last 2095
_journal_paper_doi 10.1107/S0108270196003095
_journal_volume 52
_journal_year 1996
_chemical_formula_moiety 'C14 H15 N5 O2'
_chemical_formula_sum 'C14 H15 N5 O2'
_chemical_formula_weight 285.31
_chemical_name_systematic
;
2-cyano-3-phenylazo-2-butenal carbazidoethylester-imin
;
_space_group_IT_number 61
_symmetry_cell_setting orthorhombic
_symmetry_space_group_name_Hall '-P 2ac 2ab'
_symmetry_space_group_name_H-M 'P b c a'
_audit_creation_method SHELXL
_cell_angle_alpha 90
_cell_angle_beta 90
_cell_angle_gamma 90
_cell_formula_units_Z 8
_cell_length_a 9.9456(9)
_cell_length_b 21.011(1)
_cell_length_c 14.179(1)
_cell_measurement_reflns_used 22
_cell_measurement_temperature 122(1)
_cell_measurement_theta_max 39.8
_cell_measurement_theta_min 32.9
_cell_volume 2962.9(4)
_computing_cell_refinement 'CAD-4 Software'
_computing_data_collection 'CAD-4 Software (Enraf-Nonius, 1989)'
_computing_data_reduction 'DREADD (Blessing, 1989)'
_computing_molecular_graphics 'ORTEPII (Johnson, 1976)'
_computing_publication_material 'SHELXL-93, local programs'
_computing_structure_refinement 'SHELXL93 (Sheldrick, 1993)'
_computing_structure_solution 'SHELXS86 (Sheldrick, 1990)'
_diffrn_ambient_temperature 122.0(10)
_diffrn_measurement_device 'CAD4 diffractometer'
_diffrn_measurement_method 'Profile data from \w-2\q scans'
_diffrn_radiation_monochromator graphite
_diffrn_radiation_source 'fine-focus sealed tube'
_diffrn_radiation_type CuK\a
_diffrn_radiation_wavelength 1.54184
_diffrn_reflns_av_R_equivalents 0.0139
_diffrn_reflns_av_sigmaI/netI 0.0344
_diffrn_reflns_limit_h_max 12
_diffrn_reflns_limit_h_min 0
_diffrn_reflns_limit_k_max 26
_diffrn_reflns_limit_k_min -26
_diffrn_reflns_limit_l_max 17
_diffrn_reflns_limit_l_min 0
_diffrn_reflns_number 4905
_diffrn_reflns_theta_max 74.86
_diffrn_reflns_theta_min 4.21
_diffrn_standards_decay_% 2.8
_diffrn_standards_interval_time 166.7
_diffrn_standards_number 3
_exptl_absorpt_coefficient_mu 0.740
_exptl_absorpt_correction_type none
_exptl_crystal_colour reddish
_exptl_crystal_density_diffrn 1.279
_exptl_crystal_density_meas ?
_exptl_crystal_description needle
_exptl_crystal_F_000 1200
_exptl_crystal_size_max 0.50
_exptl_crystal_size_mid 0.08
_exptl_crystal_size_min 0.08
_refine_diff_density_max 0.15(4)
_refine_diff_density_min -0.20(4)
_refine_ls_extinction_method none
_refine_ls_goodness_of_fit_all 1.014
_refine_ls_goodness_of_fit_obs 1.051
_refine_ls_hydrogen_treatment refall
_refine_ls_matrix_type full
_refine_ls_number_parameters 250
_refine_ls_number_reflns 2729
_refine_ls_number_restraints 0
_refine_ls_restrained_S_all 1.014
_refine_ls_restrained_S_obs 1.051
_refine_ls_R_factor_all 0.0501
_refine_ls_R_factor_obs 0.0350
_refine_ls_shift/esd_max 0.001
_refine_ls_shift/esd_mean 0.000
_refine_ls_structure_factor_coef Fsqd
_refine_ls_weighting_details 'w = 1/[\s^2^(Fo^2^)+(0.0434P)^2^] where P=(Fo^2^+2Fc^2^)/3'
_refine_ls_weighting_scheme calc
_refine_ls_wR_factor_all 0.0829
_refine_ls_wR_factor_obs 0.0763
_reflns_number_observed 2203
_reflns_number_total 2729
_reflns_observed_criterion >2sigma(I)
_cod_data_source_file ab1357.cif
_cod_data_source_block wd77
_cod_depositor_comments
;
The following automatic conversions were performed:
'_symmetry_cell_setting' value 'Orthorhombic' changed to 'orthorhombic'
according to '/home/saulius/struct/CIF-dictionaries/cif_core.dic'
dictionary named 'cif_core.dic' version 2.4.1 from 2010-06-29.

Automatic conversion script
Id: cif_fix_enum 1527 2010-12-29 10:47:43Z saulius 

The following automatic conversions were performed:

'_symmetry_cell_setting' value 'Orthorhombic' changed to
'orthorhombic' according to
/home/saulius/struct/CIF-dictionaries/cif_core.dic dictionary named
'cif_core.dic' version 2.4.1 from 2010-06-29.

Automatic conversion script
Id: cif_fix_values 1715 2011-07-08 13:25:40Z adriana 

The following automatic conversions were performed:

'_exptl_crystal_density_meas' value 'not measured' was changed to '?'
- the value is perceived as not measured.

Automatic conversion script
Id: cif_fix_values 3008 2015-01-20 13:52:24Z robertas 

The following automatic conversions were performed:

'_refine_ls_weighting_scheme' value 'calc w =
1/[\s^2^(Fo^2^)+(0.0434P)^2^] where P=(Fo^2^+2Fc^2^)/3' was changed
to 'calc'. New tag '_refine_ls_weighting_details' was created. The
value of the new tag was set to 'w = 1/[\s^2^(Fo^2^)+(0.0434P)^2^]
where P=(Fo^2^+2Fc^2^)/3'.

Automatic conversion script
Id: cif_fix_values 3143 2015-03-26 13:38:13Z robertas 
;
_cod_database_code 2005199

loop_
_symmetry_equiv_pos_as_xyz
'x, y, z'
'-x+1/2, -y, z+1/2'
'-x, y+1/2, -z+1/2'
'x+1/2, -y+1/2, -z'
'-x, -y, -z'
'x-1/2, y, -z-1/2'
'x, -y-1/2, z-1/2'
'-x-1/2, y-1/2, z'

loop_
_atom_site_aniso_label
_atom_site_aniso_U_11
_atom_site_aniso_U_22
_atom_site_aniso_U_33
_atom_site_aniso_U_12
_atom_site_aniso_U_13
_atom_site_aniso_U_23
O1 0.0143(5) 0.0273(5) 0.0437(7) 0.0029(4) -0.0014(5) 0.0006(5)
O2 0.0166(5) 0.0214(5) 0.0371(6) 0.0011(4) -0.0024(4) -0.0061(4)
N1 0.0251(6) 0.0234(6) 0.0231(6) -0.0017(5) -0.0017(5) 0.0021(5)
N2 0.0239(6) 0.0213(6) 0.0225(6) 0.0003(5) -0.0018(5) 0.0001(5)
N3 0.0262(7) 0.0338(7) 0.0327(7) 0.0024(6) 0.0021(6) -0.0031(6)
N4 0.0217(6) 0.0200(6) 0.0288(6) 0.0047(5) -0.0007(5) -0.0015(5)
N5 0.0139(6) 0.0211(6) 0.0413(7) 0.0043(5) -0.0018(6) -0.0065(6)
C1 0.0242(7) 0.0223(7) 0.0203(7) 0.0029(6) -0.0015(6) 0.0017(6)
C2 0.0202(7) 0.0223(7) 0.0212(7) 0.0046(5) -0.0015(6) 0.0017(5)
C3 0.0240(8) 0.0198(7) 0.0245(7) 0.0013(6) -0.0034(6) -0.0015(6)
C4 0.0188(7) 0.0230(7) 0.0294(8) 0.0024(6) -0.0014(6) -0.0006(6)
C5 0.0174(6) 0.0217(6) 0.0255(7) 0.0012(5) 0.0008(6) 0.0012(6)
C6 0.0225(7) 0.0265(8) 0.0301(8) 0.0018(6) 0.0031(6) -0.0002(6)
C7 0.0221(7) 0.0254(7) 0.0290(8) -0.0062(6) -0.0016(6) -0.0027(6)
C8 0.0348(9) 0.0235(8) 0.0342(9) -0.0040(7) 0.0059(8) -0.0034(7)
C11 0.0272(7) 0.0208(7) 0.0214(7) -0.0008(6) -0.0025(6) 0.0014(6)
C12 0.0249(7) 0.0214(7) 0.0322(8) -0.0014(6) -0.0013(6) 0.0014(6)
C13 0.0301(9) 0.0256(7) 0.0396(9) 0.0037(7) 0.0007(7) -0.0008(7)
C14 0.0411(9) 0.0227(8) 0.0378(9) 0.0009(7) -0.0034(8) -0.0053(7)
C15 0.0365(9) 0.0265(8) 0.0414(9) -0.0101(7) -0.0022(8) -0.0021(7)
C16 0.0282(8) 0.0282(8) 0.0314(8) -0.0049(7) 0.0007(7) 0.0007(6)

loop_
_atom_site_label
_atom_site_occupancy
_atom_site_fract_x
_atom_site_fract_y
_atom_site_fract_z
_atom_site_U_iso_or_equiv
_atom_site_thermal_displace_type
_atom_site_calc_flag
_atom_site_type_symbol
O1 1 .0216(1) .70917(5) .72765(8) .0284(3) Uani d O
O2 1 .1868(1) .63720(5) .70109(8) .0250(2) Uani d O
N1 1 .4335(1) 1.03455(6) .89663(9) .0239(3) Uani d N
N2 1 .3470(1) .99036(5) .89969(9) .0226(3) Uani d N
N3 1 .0627(1) .90326(6) .9282(1) .0309(3) Uani d N
N4 1 .2152(1) .78948(5) .79430(9) .0235(3) Uani d N
N5 1 .2427(1) .73105(5) .7570(1) .0255(3) Uani d N
C1 1 .3921(1) .93349(7) .8575(1) .0223(3) Uani d C
C2 1 .2980(1) .88668(7) .8535(1) .0212(3) Uani d C
C3 1 .1670(1) .89756(7) .8950(1) .0227(3) Uani d C
C4 1 .3188(2) .82450(7) .8108(1) .0238(3) Uani d C
C5 1 .1387(1) .69351(7) .7291(1) .0215(3) Uani d C
C6 1 .5317(2) .92796(8) .8198(1) .0264(3) Uani d C
C7 1 .0860(2) .59193(7) .6675(1) .0255(3) Uani d C
C8 1 .1612(2) .53213(8) .6425(1) .0308(4) Uani d C
C11 1 .3896(2) 1.09292(7) .9371(1) .0231(3) Uani d C
C12 1 .2608(2) 1.10372(7) .9735(1) .0262(3) Uani d C
C13 1 .2312(2) 1.16235(7) 1.0126(1) .0318(4) Uani d C
C14 1 .3280(2) 1.21023(8) 1.0149(1) .0338(4) Uani d C
C15 1 .4545(2) 1.19956(8) .9783(1) .0348(4) Uani d C
C16 1 .4861(2) 1.14088(7) .9390(1) .0293(3) Uani d C
H4 1 .408(2) .8107(8) .795(1) .033(5) Uiso d H
H5 1 .324(2) .7167(8) .757(1) .045(6) Uiso d H
H12 1 .193(2) 1.0707(8) .972(1) .040(5) Uiso d H
H13 1 .140(2) 1.1698(8) 1.039(1) .036(5) Uiso d H
H14 1 .304(2) 1.2513(8) 1.040(1) .037(5) Uiso d H
H15 1 .522(2) 1.2339(8) .978(1) .043(5) Uiso d H
H16 1 .575(2) 1.1324(8) .912(1) .037(5) Uiso d H
H61 1 .541(2) .9592(9) .767(2) .050(6) Uiso d H
H62 1 .551(2) .8851(9) .799(1) .044(5) Uiso d H
H63 1 .598(2) .9401(9) .868(2) .047(6) Uiso d H
H71 1 .019(2) .5843(8) .720(1) .035(5) Uiso d H
H72 1 .042(2) .6111(7) .613(1) .027(4) Uiso d H
H81 1 .208(2) .5153(9) .698(1) .043(5) Uiso d H
H82 1 .230(2) .5402(8) .592(1) .036(5) Uiso d H
H83 1 .098(2) .4991(9) .621(1) .043(5) Uiso d H

loop_
_atom_type_symbol
_atom_type_description
_atom_type_scat_dispersion_real
_atom_type_scat_dispersion_imag
_atom_type_scat_source
C C 0.0181 0.0091 'International Tables Vol C Tables 4.2.6.8 and 6.1.1.4'
H H 0.0000 0.0000 'International Tables Vol C Tables 4.2.6.8 and 6.1.1.4'
O O 0.0492 0.0322 'International Tables Vol C Tables 4.2.6.8 and 6.1.1.4'
N N 0.0311 0.0180 'International Tables Vol C Tables 4.2.6.8 and 6.1.1.4'

loop_
_geom_angle_atom_site_label_1
_geom_angle_atom_site_label_2
_geom_angle_atom_site_label_3
_geom_angle
_geom_angle_publ_flag
C5 O2 C7 115.28(11) yes
N2 N1 C11 114.18(12) yes
N1 N2 C1 112.98(12) yes
C4 N4 N5 115.05(12) yes
C5 N5 N4 118.82(12) yes
C5 N5 H5 120.5(12) ?
N4 N5 H5 120.3(13) ?
C2 C1 N2 114.36(13) yes
C2 C1 C6 124.68(14) yes
N2 C1 C6 120.95(13) yes
C1 C2 C3 119.22(13) yes
C1 C2 C4 124.75(13) yes
C3 C2 C4 116.03(13) yes
N3 C3 C2 176.9(2) yes
N4 C4 C2 118.33(13) yes
N4 C4 H4 121.7(10) ?
C2 C4 H4 119.9(10) ?
O1 C5 O2 125.49(13) yes
O1 C5 N5 125.38(13) yes
O2 C5 N5 109.11(11) yes
C1 C6 H61 107.8(11) ?
C1 C6 H62 111.4(11) ?
H61 C6 H62 110.9(15) ?
C1 C6 H63 110.6(11) ?
H61 C6 H63 106.8(15) ?
H62 C6 H63 109.2(15) ?
O2 C7 C8 106.22(13) yes
O2 C7 H71 108.2(10) ?
C8 C7 H71 111.6(10) ?
O2 C7 H72 107.2(10) ?
C8 C7 H72 112.5(10) ?
H71 C7 H72 110.9(14) ?
C7 C8 H81 110.6(11) ?
C7 C8 H82 111.4(10) ?
H81 C8 H82 107.8(14) ?
C7 C8 H83 110.0(11) ?
H81 C8 H83 107.7(15) ?
H82 C8 H83 109.3(15) ?
C16 C11 C12 120.44(14) no
C16 C11 N1 114.87(13) yes
C12 C11 N1 124.69(13) yes
C13 C12 C11 119.16(14) no
C13 C12 H12 120.0(11) ?
C11 C12 H12 120.8(11) ?
C12 C13 C14 120.4(2) no
C12 C13 H13 118.9(10) ?
C14 C13 H13 120.7(10) ?
C15 C14 C13 120.3(2) no
C15 C14 H14 120.7(11) ?
C13 C14 H14 119.0(11) ?
C14 C15 C16 120.1(2) no
C14 C15 H15 120.1(11) ?
C16 C15 H15 119.8(11) ?
C15 C16 C11 119.6(2) no
C15 C16 H16 121.6(10) ?
C11 C16 H16 118.8(10) ?

loop_
_geom_bond_atom_site_label_1
_geom_bond_atom_site_label_2
_geom_bond_distance
_geom_bond_publ_flag
O1 C5 1.210(2) yes
O2 C5 1.336(2) yes
O2 C7 1.462(2) yes
N1 N2 1.267(2) yes
N1 C11 1.423(2) yes
N2 C1 1.410(2) yes
N3 C3 1.145(2) yes
N4 C4 1.288(2) yes
N4 N5 1.364(2) yes
N5 C5 1.360(2) yes
N5 H5 0.86(2) ?
C1 C2 1.359(2) yes
C1 C6 1.492(2) yes
C2 C3 1.448(2) yes
C2 C4 1.455(2) yes
C4 H4 0.96(2) ?
C6 H61 1.00(2) ?
C6 H62 0.97(2) ?
C6 H63 0.98(2) ?
C7 C8 1.505(2) yes
C7 H71 1.01(2) ?
C7 H72 0.97(2) ?
C8 H81 0.98(2) ?
C8 H82 1.01(2) ?
C8 H83 0.99(2) ?
C11 C16 1.392(2) no
C11 C12 1.400(2) no
C12 C13 1.383(2) no
C12 H12 0.97(2) ?
C13 C14 1.393(2) no
C13 H13 0.99(2) ?
C14 C15 1.380(2) no
C14 H14 0.96(2) ?
C15 C16 1.389(2) no
C15 H15 0.99(2) ?
C16 H16 0.98(2) ?

loop_
_geom_torsion_atom_site_label_1
_geom_torsion_atom_site_label_2
_geom_torsion_atom_site_label_3
_geom_torsion_atom_site_label_4
_geom_torsion
_geom_torsion_publ_flag
C11 N1 N2 C1 178.86(12) yes
C4 N4 N5 C5 -173.71(14) ?
N1 N2 C1 C2 -175.37(12) yes
N1 N2 C1 C6 3.5(2) ?
N2 C1 C2 C3 -2.8(2) ?
C6 C1 C2 C3 178.41(14) yes
N2 C1 C2 C4 178.02(13) yes
C6 C1 C2 C4 -0.8(2) ?
C1 C2 C3 N3 -157.(3) ?
C4 C2 C3 N3 23.(3) ?
N5 N4 C4 C2 -177.99(13) yes
C1 C2 C4 N4 -166.07(15) yes
C3 C2 C4 N4 14.7(2) yes
C7 O2 C5 O1 -0.7(2) ?
C7 O2 C5 N5 -179.09(12) yes
N4 N5 C5 O1 5.8(2) ?
N4 N5 C5 O2 -175.73(12) yes
C5 O2 C7 C8 -178.56(13) yes
N2 N1 C11 C16 176.61(13) ?
N2 N1 C11 C12 -3.2(2) yes
C16 C11 C12 C13 -1.0(2) ?
N1 C11 C12 C13 178.83(14) ?
C11 C12 C13 C14 0.7(2) ?
C12 C13 C14 C15 -0.2(3) ?
C13 C14 C15 C16 0.0(3) ?
C14 C15 C16 C11 -0.3(3) ?
C12 C11 C16 C15 0.8(2) ?
N1 C11 C16 C15 -179.04(14) ?

loop_
_cod_related_entry_id
_cod_related_entry_database
_cod_related_entry_code
1 ChemSpider 21186811
